data_7010646
loop_
_publ_author_name
'Braunstein, Pierre'
'Cura, Elisabeth'
'Herberich, Gerhard E.'

_publ_section_title
;
 Heterometallic complexes and clusters with 2-boratanaphthalene
 ligands&#x200A;&#x2020;
;
_journal_issue 11
_journal_name_full 'Journal of the Chemical Society, Dalton Transactions'
_journal_page_first 1754
_journal_paper_doi 10.1039/b101556g
_journal_year 2001
_chemical_formula_moiety 'C40 H54 B2 Mo2 O6 P2 Pd2'
_chemical_formula_sum 'C40 H54 B2 Mo2 O6 P2 Pd2'
_chemical_formula_weight 1119.12
_space_group_IT_number 14
_symmetry_cell_setting monoclinic
_symmetry_space_group_name_Hall '-P 2yn'
_symmetry_space_group_name_H-M 'P 1 21/n 1'
_cell_angle_alpha 90
_cell_angle_beta 103.372(5)
_cell_angle_gamma 90
_cell_formula_units_Z 2
_cell_length_a 8.8882(4)
_cell_length_b 20.8012(8)
_cell_length_c 11.9776(6)
_cell_measurement_temperature 173
_cell_volume 2154.44(17)
_computing_publication_material CIFGEN_IN_OpenMoleN_(_1997)
_computing_structure_refinement LSFM_OpenMoleN_(_1997)
_computing_structure_solution Direct_methods_(SIR,_Burla_et_al.,_1989)
_diffrn_ambient_temperature 173
_diffrn_measurement_details
;
8976 reflections were collected using program Collect
("Collect" Data collection software, Nonius B.V., 1998)
The conditions were as follow : crystal to detector distance =  36. mm.
Scan angle =  1.4 deg 1 scans of  150 sec per frame.
Data collection was divided into  2 set(s)
with the following starting angles and number of frames :

Set 1 Theta =    6.40 Omega =    0.00 Kappa =    0.00  129 frames
Set 2 Theta =   -6.40 Kappa =    0.00 Phi   =    0.00   20 frames
Friedel pairs were averaged. Internal R = 0.04
;
_diffrn_measurement_device_type KappaCCD
_diffrn_measurement_method '\p scans'
_diffrn_radiation_monochromator graphite
_diffrn_radiation_type Mo-K\a
_diffrn_radiation_wavelength 0.71073
_diffrn_reflns_av_R_equivalents 0.040
_diffrn_reflns_av_sigmaI/netI 0.333
_diffrn_reflns_limit_h_max 11
_diffrn_reflns_limit_h_min -11
_diffrn_reflns_limit_k_max 25
_diffrn_reflns_limit_k_min -27
_diffrn_reflns_limit_l_max 15
_diffrn_reflns_limit_l_min -15
_diffrn_reflns_number 8976
_diffrn_reflns_theta_max 27.50
_diffrn_reflns_theta_min 2.5
_diffrn_source xray_tube
_diffrn_standards_decay_% 0
_exptl_absorpt_coefficient_mu 1.508
_exptl_absorpt_correction_type none
_exptl_crystal_colour green
_exptl_crystal_density_diffrn 1.73
_exptl_crystal_density_method none
_exptl_crystal_description needle
_exptl_crystal_F_000 1116
_exptl_crystal_size_max 0.10
_exptl_crystal_size_mid 0.04
_exptl_crystal_size_min 0.02
_refine_diff_density_max 0.621
_refine_diff_density_min -0.266
_refine_ls_extinction_method none
_refine_ls_goodness_of_fit_all 9.99
_refine_ls_goodness_of_fit_ref 1.004
_refine_ls_hydrogen_treatment noref
_refine_ls_matrix_type full
_refine_ls_number_constraints 0
_refine_ls_number_parameters 244
_refine_ls_number_reflns 3678
_refine_ls_number_restraints 0
_refine_ls_R_factor_all 0.054
_refine_ls_R_factor_gt 0.029
_refine_ls_shift/esd_mean 0.001
_refine_ls_shift/su_max 0.010
_refine_ls_structure_factor_coef F
_refine_ls_weighting_scheme sigma
_refine_ls_wR_factor_all 0.677
_refine_ls_wR_factor_ref 0.043
_reflns_number_gt 3678
_reflns_number_total 5077
_reflns_threshold_expression >3.0\s(I)
_cod_data_source_file b101556g.txt
_cod_data_source_block st544
_cod_original_cell_volume 2154.4(3)
_cod_database_code 7010646

loop_
_symmetry_equiv_pos_as_xyz
x,y,z
1/2-x,1/2+y,1/2-z
-x,-y,-z
1/2+x,1/2-y,1/2+z

loop_
_atom_site_label
_atom_site_fract_x
_atom_site_fract_y
_atom_site_fract_z
_atom_site_U_iso_or_equiv
_atom_site_adp_type
_atom_site_calc_flag
_atom_site_calc_attached_atom
_atom_site_type_symbol
MO 0.61344(3) 0.10486(1) 1.09233(2) 0.0218(1) Uani ? ? Mo
PD 0.43554(3) 0.02969(1) 0.90578(2) 0.0211(1) Uani ? ? Pd
P 0.3191(1) 0.07815(5) 0.72889(8) 0.0270(5) Uani ? ? P
C1 0.1255(5) 0.1111(2) 0.7197(4) 0.040(2) Uani ? ? C
C2 0.0173(5) 0.0642(2) 0.7563(5) 0.054(3) Uani ? ? C
C3 0.4283(5) 0.1468(2) 0.6927(3) 0.039(2) Uani ? ? C
C4 0.5924(5) 0.1289(2) 0.6886(4) 0.055(3) Uani ? ? C
C5 0.2956(5) 0.0252(2) 0.6041(3) 0.039(2) Uani ? ? C
C6 0.2258(7) 0.0546(2) 0.4858(4) 0.057(3) Uani ? ? C
C7 0.7087(4) 0.0372(1) 1.0027(3) 0.026(2) Uani ? ? C
O1 0.7983(3) 0.0134(1) 0.9579(2) 0.035(1) Uani ? ? O
C8 0.5121(4) -0.0632(2) 0.8123(3) 0.029(2) Uani ? ? C
O2 0.5936(3) -0.0510(1) 0.7499(2) 0.039(1) Uani ? ? O
C9 0.4075(4) 0.1291(2) 0.9951(3) 0.030(2) Uani ? ? C
O3 0.2908(3) 0.1578(1) 0.9646(2) 0.046(2) Uani ? ? O
C10 0.8246(4) 0.1325(2) 1.2507(3) 0.029(2) Uani ? ? C
C11 0.8809(4) 0.1414(2) 1.1519(3) 0.030(2) Uani ? ? C
C12 0.8016(4) 0.1853(2) 1.0632(3) 0.029(2) Uani ? ? C
C13 0.6623(5) 0.2171(2) 1.0757(3) 0.030(2) Uani ? ? C
C14 0.6028(4) 0.2071(2) 1.1741(3) 0.030(2) Uani ? ? C
B 0.6897(6) 0.1688(2) 1.2782(4) 0.034(2) Uani ? ? B
C15 0.6427(5) 0.1638(2) 1.3970(3) 0.047(2) Uani ? ? C
C16 1.0276(5) 0.1098(2) 1.1384(4) 0.043(2) Uani ? ? C
C17 0.8643(5) 0.1980(2) 0.9638(3) 0.042(2) Uani ? ? C
C18 0.7925(6) 0.2397(2) 0.8842(4) 0.058(3) Uani ? ? C
C19 0.6536(6) 0.2698(2) 0.8916(4) 0.056(3) Uani ? ? C
C20 0.5864(5) 0.2591(2) 0.9830(4) 0.040(2) Uani ? ? C
H1 0.0827 0.1232 0.6424 0.0545 Uiso calc C1 H
H2 0.1346 0.1479 0.7677 0.0545 Uiso calc C1 H
H3 -0.0809 0.0838 0.7497 0.0824 Uiso calc C2 H
H4 0.0062 0.0272 0.7085 0.0824 Uiso calc C2 H
H5 0.0581 0.0519 0.8337 0.0824 Uiso calc C2 H
H6 0.4321 0.1793 0.7490 0.0525 Uiso calc C3 H
H7 0.3765 0.1628 0.6197 0.0525 Uiso calc C3 H
H8 0.6443 0.1658 0.6696 0.0732 Uiso calc C4 H
H9 0.6457 0.1131 0.7614 0.0732 Uiso calc C4 H
H10 0.5900 0.0966 0.6321 0.0732 Uiso calc C4 H
H11 0.2306 -0.0094 0.6151 0.0535 Uiso calc C5 H
H12 0.3950 0.0090 0.6023 0.0535 Uiso calc C5 H
H13 0.2195 0.0226 0.4283 0.0828 Uiso calc C6 H
H14 0.1252 0.0705 0.4844 0.0828 Uiso calc C6 H
H15 0.2895 0.0889 0.4716 0.0828 Uiso calc C6 H
H16 0.8747 0.1013 1.3046 0.0394 Uiso calc C10 H
H17 1.0472 0.1214 1.0664 0.0572 Uiso calc C16 H
H18 1.1112 0.1236 1.1983 0.0572 Uiso calc C16 H
H19 1.0171 0.0644 1.1420 0.0572 Uiso calc C16 H
H20 0.5049 0.2250 1.1756 0.0410 Uiso calc C14 H
H21 0.7148 0.1373 1.4476 0.0618 Uiso calc C15 H
H22 0.6427 0.2055 1.4294 0.0618 Uiso calc C15 H
H23 0.5422 0.1456 1.3857 0.0618 Uiso calc C15 H
H24 0.9558 0.1769 0.9554 0.0553 Uiso calc C17 H
H25 0.8365 0.2492 0.8209 0.0747 Uiso calc C18 H
H26 0.6047 0.2982 0.8321 0.0772 Uiso calc C19 H
H27 0.4911 0.2792 0.9852 0.0565 Uiso calc C20 H

loop_
_atom_site_aniso_label
_atom_site_aniso_U_11
_atom_site_aniso_U_22
_atom_site_aniso_U_33
_atom_site_aniso_U_12
_atom_site_aniso_U_13
_atom_site_aniso_U_23
_atom_site_aniso_type_symbol
MO 0.0227(1) 0.0193(1) 0.0236(1) 0.0008(1) 0.0037(1) -0.0013(1) Mo
PD 0.0220(1) 0.0201(1) 0.0212(1) 0.0017(1) 0.0024(1) 0.0012(1) Pd
P 0.0291(5) 0.0281(5) 0.0240(5) 0.0029(4) 0.0008(4) 0.0054(4) P
C1 0.034(2) 0.047(2) 0.040(2) 0.013(2) -0.002(2) 0.010(2) C
C2 0.024(2) 0.076(3) 0.086(3) 0.004(2) 0.005(2) 0.003(3) C
C3 0.049(2) 0.035(2) 0.035(2) -0.006(2) 0.005(2) 0.010(2) C
C4 0.045(3) 0.074(3) 0.049(3) -0.008(2) 0.011(2) 0.016(2) C
C5 0.048(3) 0.044(2) 0.028(2) -0.003(2) 0.001(2) -0.004(2) C
C6 0.081(4) 0.069(3) 0.033(2) 0.008(3) -0.004(3) -0.003(2) C
C7 0.026(2) 0.023(2) 0.030(2) -0.004(1) 0.005(2) -0.004(1) C
O1 0.028(1) 0.036(1) 0.042(1) -0.004(1) 0.013(1) -0.009(1) O
C8 0.030(2) 0.026(2) 0.030(2) 0.003(2) 0.001(2) -0.005(2) C
O2 0.034(1) 0.045(1) 0.039(1) 0.000(1) 0.019(1) -0.003(1) O
C9 0.037(2) 0.025(2) 0.029(2) 0.000(2) -0.000(2) -0.005(2) C
O3 0.042(2) 0.040(1) 0.056(2) 0.017(1) -0.008(1) -0.015(1) O
C10 0.032(2) 0.026(2) 0.029(2) -0.002(2) -0.002(2) -0.005(2) C
C11 0.030(2) 0.029(2) 0.029(2) -0.005(2) 0.005(2) -0.005(2) C
C12 0.035(2) 0.023(2) 0.030(2) -0.010(2) 0.004(2) -0.005(2) C
C13 0.042(2) 0.021(2) 0.030(2) -0.007(2) -0.001(2) -0.002(2) C
C14 0.031(2) 0.024(2) 0.037(2) -0.001(2) 0.004(2) -0.008(2) C
B 0.038(2) 0.027(2) 0.037(2) -0.005(2) 0.003(2) -0.009(2) B
C15 0.059(3) 0.049(2) 0.036(2) 0.004(2) 0.014(2) -0.005(2) C
C16 0.033(2) 0.048(2) 0.050(2) -0.008(2) 0.007(2) -0.008(2) C
C17 0.053(2) 0.036(2) 0.039(2) -0.016(2) 0.011(2) 0.005(2) C
C18 0.065(3) 0.060(3) 0.050(3) -0.016(2) 0.018(2) 0.004(2) C
C19 0.065(3) 0.048(2) 0.058(3) -0.009(2) -0.001(3) 0.013(2) C
C20 0.055(3) 0.028(2) 0.040(2) -0.006(2) -0.003(2) -0.002(2) C

loop_
_atom_type_symbol
_atom_type_description
_atom_type_scat_dispersion_real
_atom_type_scat_dispersion_imag
_atom_type_scat_source
C ? 0.002 0.002 International_Tables_Vol_IV_Table_2.3.1
H ? 0.000 0.000 International_Tables_Vol_IV_Table_2.3.1
B ? 0.000 0.001 International_Tables_Vol_IV_Table_2.3.1
Mo ? -1.825 0.688 International_Tables_Vol_IV_Table_2.3.1
O ? 0.008 0.006 International_Tables_Vol_IV_Table_2.3.1
P ? 0.090 0.095 International_Tables_Vol_IV_Table_2.3.1
Pd ? -1.177 1.007 International_Tables_Vol_IV_Table_2.3.1

loop_
_geom_angle_atom_site_label_1
_geom_angle_atom_site_label_2
_geom_angle_atom_site_label_3
_geom_angle
_geom_angle_site_symmetry_1
_geom_angle_site_symmetry_2
_geom_angle_site_symmetry_3
_geom_angle_publ_flag
PD MO C7 56.3(1) . . . ?
PD MO C9 54.5(1) . . . ?
PD MO C10 158.08(9) . . . ?
PD MO C11 135.95(9) . . . ?
PD MO C12 122.07(9) . . . ?
PD MO C13 122.9(1) . . . ?
PD MO C14 138.2(1) . . . ?
PD MO B 161.5(1) . . . ?
C7 MO C9 107.4(2) . . . ?
C7 MO C10 103.5(1) . . . ?
C7 MO C11 82.9(1) . . . ?
C7 MO C12 90.9(1) . . . ?
C7 MO C13 121.1(1) . . . ?
C7 MO C14 153.2(1) . . . ?
C7 MO B 138.7(2) . . . ?
C9 MO C10 147.4(1) . . . ?
C9 MO C11 142.5(1) . . . ?
C9 MO C12 108.0(1) . . . ?
C9 MO C13 82.2(1) . . . ?
C9 MO C14 84.0(1) . . . ?
C9 MO B 113.7(2) . . . ?
C10 MO C11 33.5(1) . . . ?
C10 MO C12 61.0(1) . . . ?
C10 MO C13 73.1(1) . . . ?
C10 MO C14 63.6(1) . . . ?
C10 MO B 35.5(1) . . . ?
C11 MO C12 34.6(1) . . . ?
C11 MO C13 62.4(1) . . . ?
C11 MO C14 74.1(1) . . . ?
C11 MO B 62.4(1) . . . ?
C12 MO C13 34.7(1) . . . ?
C12 MO C14 62.3(1) . . . ?
C12 MO B 73.5(1) . . . ?
C13 MO C14 34.7(1) . . . ?
C13 MO B 63.0(1) . . . ?
C14 MO B 36.1(1) . . . ?
MO PD P 120.85(3) . . . ?
MO PD C7 44.73(9) . . . ?
MO PD C8 129.21(9) . . . ?
MO PD C9 43.3(1) . . . ?
P PD C7 125.52(9) . . . ?
P PD C8 92.2(1) . . . ?
P PD C9 87.8(1) . . . ?
C7 PD C8 85.2(1) . . . ?
C7 PD C9 85.8(1) . . . ?
C8 PD C9 168.9(1) . . . ?
C1 P C3 103.6(2) . . . ?
C1 P C5 104.4(2) . . . ?
C3 P C5 104.0(2) . . . ?
P C1 C2 113.3(3) . . . ?
P C3 C4 112.5(3) . . . ?
P C5 C6 117.3(3) . . . ?
C11 C10 B 124.9(4) . . . ?
C10 C11 C12 119.6(4) . . . ?
C10 C11 C16 121.5(4) . . . ?
C12 C11 C16 118.8(4) . . . ?
C11 C12 C13 119.7(4) . . . ?
C11 C12 C17 120.1(4) . . . ?
C13 C12 C17 120.2(4) . . . ?
C12 C13 C14 121.0(3) . . . ?
C12 C13 C20 117.1(4) . . . ?
C14 C13 C20 121.9(4) . . . ?
C13 C14 B 122.7(4) . . . ?
C10 B C14 111.0(4) . . . ?
C10 B C15 123.4(4) . . . ?
C14 B C15 125.5(4) . . . ?
C12 C17 C18 119.6(5) . . . ?
C17 C18 C19 121.7(5) . . . ?
C18 C19 C20 121.7(4) . . . ?
C13 C20 C19 119.6(4) . . . ?

loop_
_geom_bond_atom_site_label_1
_geom_bond_atom_site_label_2
_geom_bond_distance
_geom_bond_site_symmetry_1
_geom_bond_site_symmetry_2
_geom_bond_publ_flag
MO PD 2.8815(4) . . ?
MO C7 2.066(4) . . ?
MO C9 1.994(4) . . ?
MO C10 2.409(4) . . ?
MO C11 2.440(4) . . ?
MO C12 2.446(4) . . ?
MO C13 2.392(4) . . ?
MO C14 2.353(4) . . ?
MO B 2.547(5) . . ?
PD P 2.358(1) . . ?
PD C7 2.442(4) . . ?
PD C8 2.409(4) . . ?
PD C9 2.367(4) . . ?
P C1 1.832(4) . . ?
P C3 1.834(4) . . ?
P C5 1.830(4) . . ?
C1 C2 1.505(7) . . ?
C3 C4 1.517(6) . . ?
C5 C6 1.536(6) . . ?
C7 O1 1.169(4) . . ?
C8 O2 1.183(5) . . ?
C9 O3 1.179(5) . . ?
C10 C11 1.400(5) . . ?
C10 B 1.517(6) . . ?
C11 C12 1.453(5) . . ?
C11 C16 1.502(6) . . ?
C12 C13 1.442(6) . . ?
C12 C17 1.451(6) . . ?
C13 C14 1.414(6) . . ?
C13 C20 1.450(6) . . ?
C14 B 1.531(6) . . ?
B C15 1.577(7) . . ?
C17 C18 1.337(7) . . ?
C18 C19 1.404(7) . . ?
C19 C20 1.382(7) . . ?

loop_
_geom_contact_atom_site_label_1
_geom_contact_atom_site_label_2
_geom_contact_distance
_geom_contact_site_symmetry_1
_geom_contact_site_symmetry_2
_geom_contact_publ_flag
? ? ? ? ? ?
